data_7029335
loop_
_publ_author_name
'Safronov, Alexander V.'
'Sevryugina, Yulia V.'
'Pichaandi, Kothanda Rama'
'Jalisatgi, Satish S.'
'Hawthorne, M. Frederick'

_publ_section_title
;
 Synthesis of closo- and nido-biscarboranes with rigid unsaturated linkers
 as precursors to linear metallacarborane-based molecular rods.
;
_journal_issue 13
_journal_name_full 'Dalton transactions (Cambridge, England : 2003)'
_journal_page_first 4969
_journal_page_last 4977
_journal_paper_doi 10.1039/c3dt52596a
_journal_volume 43
_journal_year 2014
_chemical_formula_moiety
;
 {[B9 C2 H11] C}2 {N ((C H2)3 C H3)4}2           
;
_chemical_formula_sum 'C38 H94 B18 N2'
_chemical_formula_weight 773.73
_chemical_melting_point ?
_chemical_name_systematic
;
 tetrabutylammonium bis(undecahydro-7,8-dicarba
 -nido-decaborate(1-)-1-yl)ethyne   
;
_space_group_IT_number 14
_symmetry_cell_setting monoclinic
_symmetry_Int_Tables_number 14
_symmetry_space_group_name_Hall '-P 2ybc'
_symmetry_space_group_name_H-M 'P 1 21/c 1'
_atom_sites_solution_hydrogens geom
_atom_sites_solution_primary direct
_atom_sites_solution_secondary difmap
_cell_angle_alpha 90.00
_cell_angle_beta 100.120(2)
_cell_angle_gamma 90.00
_cell_formula_units_Z 4
_cell_length_a 14.8236(17)
_cell_length_b 18.229(2)
_cell_length_c 19.262(2)
_cell_measurement_reflns_used 4520
_cell_measurement_temperature 173(2)
_cell_measurement_theta_max 21.94
_cell_measurement_theta_min 2.21
_cell_volume 5124.0(10)
_computing_cell_refinement 'Apex II'
_computing_data_collection 'Apex II'
_computing_data_reduction SAINT
_computing_molecular_graphics 'SHELXP-01 (Sheldrick, 2001)'
_computing_publication_material 'SHELXCIF-01 (Sheldrick, 2001)'
_computing_structure_refinement 'SHELXL-01 (Sheldrick, 2001)'
_computing_structure_solution 'SHELXS-01 (Sheldrick, 2001)'
_diffrn_ambient_temperature 173(2)
_diffrn_measured_fraction_theta_full 1.000
_diffrn_measured_fraction_theta_max 1.000
_diffrn_measurement_device_type 'Bruker SMART APEX CCD'
_diffrn_measurement_method '0.3 deg wide \w exposures'
_diffrn_radiation_monochromator graphite
_diffrn_radiation_source 'fine-focus sealed tube'
_diffrn_radiation_type MoK\a
_diffrn_radiation_wavelength 0.71073
_diffrn_reflns_av_R_equivalents 0.1560
_diffrn_reflns_av_sigmaI/netI 0.1276
_diffrn_reflns_limit_h_max 17
_diffrn_reflns_limit_h_min -17
_diffrn_reflns_limit_k_max 21
_diffrn_reflns_limit_k_min -21
_diffrn_reflns_limit_l_max 22
_diffrn_reflns_limit_l_min -22
_diffrn_reflns_number 49669
_diffrn_reflns_theta_full 25.00
_diffrn_reflns_theta_max 25.00
_diffrn_reflns_theta_min 1.55
_exptl_absorpt_coefficient_mu 0.051
_exptl_absorpt_correction_T_max 0.75
_exptl_absorpt_correction_T_min 0.67
_exptl_absorpt_correction_type multi-scan
_exptl_absorpt_process_details
;
 Bruker SADABS 2008/1
;
_exptl_crystal_colour colourless
_exptl_crystal_density_diffrn 1.003
_exptl_crystal_density_meas ?
_exptl_crystal_density_method none
_exptl_crystal_description needle
_exptl_crystal_F_000 1704
_exptl_crystal_size_max 0.36
_exptl_crystal_size_mid 0.06
_exptl_crystal_size_min 0.06
_refine_diff_density_max 0.216
_refine_diff_density_min -0.289
_refine_diff_density_rms 0.041
_refine_ls_extinction_coef noref
_refine_ls_extinction_method none
_refine_ls_goodness_of_fit_ref 1.001
_refine_ls_hydrogen_treatment mixed
_refine_ls_matrix_type full
_refine_ls_number_parameters 682
_refine_ls_number_reflns 9021
_refine_ls_number_restraints 1103
_refine_ls_restrained_S_all 2.306
_refine_ls_R_factor_all 0.1974
_refine_ls_R_factor_gt 0.0770
_refine_ls_shift/su_max 0.000
_refine_ls_shift/su_mean 0.000
_refine_ls_structure_factor_coef Fsqd
_refine_ls_weighting_details 'calc w=1/[\s^2^(Fo^2^)+(0.0643P)^2^+2.5354P] where P=(Fo^2^+2Fc^2^)/3'
_refine_ls_weighting_scheme calc
_refine_ls_wR_factor_gt 0.1491
_refine_ls_wR_factor_ref 0.2024
_reflns_number_gt 3826
_reflns_number_total 9021
_reflns_threshold_expression I>2\s(I)
_cod_data_source_file c3dt52596a.txt
_cod_data_source_block (NBu4)2{[B9C2H11]C}2_(15)
_cod_depositor_comments
;
The following automatic conversions were performed:

'_chemical_melting_point' value 'not measured' was changed to '?' -
the value is undefined or not given.

'_symmetry_cell_setting' value
'Monoclinic' changed to 'monoclinic' according to
/usr/data/users/saulius/crontab/automatic-downloads/current/RSC/lib/dictionaries/cif_core.dic
dictionary named 'cif_core.dic' version 2.4.2 from 2011-04-26.

Automatic conversion script
Id: cif_fix_values 2281 2013-09-26 08:29:07Z andrius 

The following automatic conversions were performed:

'_exptl_crystal_density_meas' value 'not measured' was changed to '?'
- the value is perceived as not measured.

Automatic conversion script
Id: cif_fix_values 3008 2015-01-20 13:52:24Z robertas 
;
_cod_original_cell_volume 5124.1(10)
_cod_original_sg_symbol_Hall '-P 2ybc     '
_cod_original_sg_symbol_H-M 'P 1 21/c 1  '
_cod_database_code 7029335

loop_
_symmetry_equiv_pos_as_xyz
'x, y, z'
'-x, y+1/2, -z+1/2'
'-x, -y, -z'
'x, -y-1/2, z-1/2'

loop_
_atom_site_label
_atom_site_type_symbol
_atom_site_fract_x
_atom_site_fract_y
_atom_site_fract_z
_atom_site_U_iso_or_equiv
_atom_site_adp_type
_atom_site_occupancy
_atom_site_symmetry_multiplicity
_atom_site_calc_flag
_atom_site_refinement_flags
_atom_site_disorder_assembly
_atom_site_disorder_group
B1 B 0.5674(6) 0.6862(5) 0.1043(5) 0.034(2) Uani 1 1 d U . .
B2 B 0.5499(7) 0.6254(6) 0.1722(5) 0.044(2) Uani 1 1 d U . .
H2 H 0.6052 0.6162 0.2190 0.053 Uiso 1 1 calc R . .
B3 B 0.5603(7) 0.5902(6) 0.0894(6) 0.054(3) Uani 1 1 d U . .
H3 H 0.6205 0.5564 0.0809 0.065 Uiso 1 1 calc R . .
B4 B 0.5046(7) 0.6499(6) 0.0249(5) 0.053(3) Uani 1 1 d U . .
H4 H 0.5290 0.6572 -0.0265 0.064 Uiso 1 1 calc R . .
B5 B 0.4556(6) 0.7215(6) 0.0660(5) 0.043(2) Uani 1 1 d U . .
H5 H 0.4474 0.7773 0.0414 0.052 Uiso 1 1 calc R . .
B6 B 0.4842(6) 0.7058(6) 0.1603(5) 0.040(2) Uani 1 1 d U . .
H6 H 0.4956 0.7510 0.2002 0.048 Uiso 1 1 calc R . .
C7 C 0.4732(6) 0.5629(6) 0.1319(6) 0.056(3) Uani 1 1 d U . .
H7 H 0.482(7) 0.512(6) 0.148(5) 0.10(4) Uiso 1 1 d . . .
C8 C 0.4494(7) 0.5761(6) 0.0519(5) 0.058(3) Uani 1 1 d U . .
H8 H 0.437(5) 0.536(5) 0.022(4) 0.06(3) Uiso 1 1 d . . .
B9 B 0.3864(7) 0.6467(7) 0.0318(6) 0.051(3) Uani 1 1 d U . .
H9 H 0.334(5) 0.651(4) -0.015(4) 0.05(2) Uiso 1 1 d . . .
B10 B 0.3712(7) 0.6893(6) 0.1140(5) 0.041(2) Uani 1 1 d U . .
H10 H 0.314(5) 0.729(4) 0.124(3) 0.04(2) Uiso 1 1 d . . .
B11 B 0.4311(7) 0.6235(6) 0.1780(6) 0.049(3) Uani 1 1 d U . .
H11 H 0.413(5) 0.610(4) 0.228(4) 0.05(2) Uiso 1 1 d . . .
H1 H 0.352(6) 0.625(5) 0.106(5) 0.09(3) Uiso 1 1 d . . .
C1 C 0.6577(6) 0.7299(4) 0.1064(4) 0.035(2) Uani 1 1 d U A .
C2 C 0.7300(6) 0.7619(4) 0.1082(4) 0.035(2) Uani 1 1 d U . .
B21 B 0.8234(6) 0.8012(5) 0.1105(5) 0.038(2) Uani 1 1 d DU A 1
B22 B 0.8486(6) 0.8599(5) 0.0425(5) 0.045(2) Uani 1 1 d DU A 1
H22 H 0.7954 0.8727 -0.0048 0.054 Uiso 1 1 calc R A 1
B23 B 0.8408(7) 0.8966(6) 0.1250(6) 0.060(3) Uani 1 1 d DU A 1
H23 H 0.7836 0.9337 0.1336 0.072 Uiso 1 1 calc R A 1
B24 B 0.8907(7) 0.8345(7) 0.1893(5) 0.070(3) Uani 1 1 d DU A 1
H24 H 0.8668 0.8299 0.2411 0.084 Uiso 1 1 calc R A 1
B25 B 0.9300(7) 0.7584(6) 0.1471(5) 0.063(3) Uani 1 1 d DU A 1
H25 H 0.9319 0.7023 0.1709 0.076 Uiso 1 1 calc R A 1
B26 B 0.9035(6) 0.7740(5) 0.0552(5) 0.047(2) Uani 1 1 d DU A 1
H26 H 0.8871 0.7281 0.0164 0.056 Uiso 1 1 calc R A 1
C27 C 0.9301(7) 0.9209(6) 0.0810(6) 0.057(3) Uani 0.50 1 d PDU A 1
C28 C 0.9543(6) 0.9064(6) 0.1645(5) 0.075(3) Uani 0.50 1 d PDU A 1
B29 B 1.0058(7) 0.8273(7) 0.1788(6) 0.080(3) Uani 0.50 1 d PDU A 1
B30 B 1.0154(7) 0.7893(7) 0.1008(6) 0.058(3) Uani 1 1 d DU A 1
H30 H 1.064(6) 0.756(4) 0.093(4) 0.06(3) Uiso 1 1 d . B 1
B31 B 0.9652(7) 0.8509(6) 0.0376(6) 0.047(3) Uani 1 1 d DU A 1
H31 H 0.985(5) 0.859(4) -0.013(4) 0.06(3) Uiso 1 1 d . C 1
H21 H 1.045(9) 0.861(8) 0.127(8) 0.04(3) Uiso 0.50 1 d P D 1
C27X C 0.9543(6) 0.9064(6) 0.1645(5) 0.075(3) Uani 0.50 1 d PDU A 2
C28X C 1.0058(7) 0.8273(7) 0.1788(6) 0.080(3) Uani 0.50 1 d PDU A 2
B31X B 0.9301(7) 0.9209(6) 0.0810(6) 0.057(3) Uani 0.50 1 d PDU A 2
H21X H 1.006(10) 0.878(8) 0.063(8) 0.04(3) Uiso 0.50 1 d P E 2
H27 H 0.935(6) 0.972(5) 0.068(4) 0.08(3) Uiso 1 1 d . . .
H28 H 0.969(10) 0.957(8) 0.201(8) 0.20(6) Uiso 1 1 d . . .
H29 H 1.059(7) 0.823(6) 0.234(6) 0.12(4) Uiso 1 1 d . . .
N1 N 0.3067(4) 0.2903(3) 0.1491(3) 0.0312(15) Uani 1 1 d U . .
C3 C 0.3895(5) 0.2423(4) 0.1446(4) 0.033(2) Uani 1 1 d U . .
H3A H 0.4424 0.2746 0.1419 0.040 Uiso 1 1 calc R . .
H3B H 0.4044 0.2136 0.1888 0.040 Uiso 1 1 calc R . .
C4 C 0.3782(5) 0.1895(4) 0.0828(4) 0.037(2) Uani 1 1 d U . .
H4A H 0.3313 0.1523 0.0882 0.045 Uiso 1 1 calc R . .
H4B H 0.3570 0.2167 0.0384 0.045 Uiso 1 1 calc R . .
C5 C 0.4683(5) 0.1518(4) 0.0792(4) 0.039(2) Uani 1 1 d U . .
H5A H 0.4900 0.1258 0.1241 0.047 Uiso 1 1 calc R . .
H5B H 0.5147 0.1892 0.0729 0.047 Uiso 1 1 calc R . .
C6 C 0.4586(6) 0.0971(5) 0.0184(4) 0.051(2) Uani 1 1 d U . .
H6A H 0.4144 0.0590 0.0253 0.076 Uiso 1 1 calc R . .
H6B H 0.5182 0.0745 0.0169 0.076 Uiso 1 1 calc R . .
H6C H 0.4370 0.1227 -0.0262 0.076 Uiso 1 1 calc R . .
C9 C 0.2197(5) 0.2452(4) 0.1441(4) 0.038(2) Uani 1 1 d U . .
H9A H 0.2046 0.2246 0.0959 0.046 Uiso 1 1 calc R . .
H9B H 0.1691 0.2786 0.1506 0.046 Uiso 1 1 calc R . .
C10 C 0.2228(5) 0.1824(5) 0.1967(4) 0.041(2) Uani 1 1 d U . .
H10A H 0.2725 0.1480 0.1906 0.049 Uiso 1 1 calc R . .
H10B H 0.2365 0.2021 0.2453 0.049 Uiso 1 1 calc R . .
C11 C 0.1324(6) 0.1416(5) 0.1862(4) 0.052(2) Uani 1 1 d U . .
H11A H 0.1182 0.1230 0.1373 0.063 Uiso 1 1 calc R . .
H11B H 0.0830 0.1759 0.1933 0.063 Uiso 1 1 calc R . .
C12 C 0.1353(7) 0.0776(5) 0.2374(5) 0.066(3) Uani 1 1 d U . .
H12A H 0.1822 0.0424 0.2290 0.098 Uiso 1 1 calc R . .
H12B H 0.0754 0.0533 0.2303 0.098 Uiso 1 1 calc R . .
H12C H 0.1501 0.0959 0.2859 0.098 Uiso 1 1 calc R . .
C13 C 0.2954(5) 0.3448(4) 0.0883(4) 0.035(2) Uani 1 1 d U . .
H13A H 0.3544 0.3705 0.0894 0.043 Uiso 1 1 calc R . .
H13B H 0.2824 0.3170 0.0435 0.043 Uiso 1 1 calc R . .
C14 C 0.2209(6) 0.4018(5) 0.0877(4) 0.046(2) Uani 1 1 d U . .
H14A H 0.2284 0.4261 0.1343 0.055 Uiso 1 1 calc R . .
H14B H 0.1602 0.3776 0.0787 0.055 Uiso 1 1 calc R . .
C15 C 0.2257(6) 0.4594(5) 0.0302(5) 0.055(3) Uani 1 1 d U . .
H15A H 0.1875 0.5020 0.0383 0.066 Uiso 1 1 calc R . .
H15B H 0.2898 0.4768 0.0346 0.066 Uiso 1 1 calc R . .
C16 C 0.1941(7) 0.4316(5) -0.0440(5) 0.065(3) Uani 1 1 d U . .
H16A H 0.2314 0.3893 -0.0526 0.097 Uiso 1 1 calc R . .
H16B H 0.2008 0.4706 -0.0778 0.097 Uiso 1 1 calc R . .
H16C H 0.1296 0.4170 -0.0498 0.097 Uiso 1 1 calc R . .
C17 C 0.3237(5) 0.3286(4) 0.2207(4) 0.037(2) Uani 1 1 d U . .
H17A H 0.2666 0.3540 0.2269 0.045 Uiso 1 1 calc R . .
H17B H 0.3365 0.2907 0.2579 0.045 Uiso 1 1 calc R . .
C18 C 0.4017(5) 0.3842(4) 0.2324(4) 0.036(2) Uani 1 1 d U . .
H18A H 0.4590 0.3607 0.2241 0.043 Uiso 1 1 calc R . .
H18B H 0.3874 0.4254 0.1988 0.043 Uiso 1 1 calc R . .
C19 C 0.4143(6) 0.4130(5) 0.3076(4) 0.045(2) Uani 1 1 d U . .
H19A H 0.3601 0.4427 0.3133 0.054 Uiso 1 1 calc R . .
H19B H 0.4181 0.3710 0.3406 0.054 Uiso 1 1 calc R . .
C20 C 0.4998(6) 0.4596(5) 0.3268(4) 0.059(3) Uani 1 1 d U . .
H20A H 0.5536 0.4308 0.3206 0.088 Uiso 1 1 calc R . .
H20B H 0.5061 0.4753 0.3761 0.088 Uiso 1 1 calc R . .
H20C H 0.4949 0.5028 0.2962 0.088 Uiso 1 1 calc R . .
N2 N 0.7889(5) 0.1956(5) 0.1273(4) 0.066(2) Uani 1 1 d DU F 1
C29 C 0.7213(16) 0.2468(16) 0.1537(17) 0.052(7) Uani 0.596(10) 1 d PDU F 1
H29A H 0.6710 0.2170 0.1667 0.062 Uiso 0.596(10) 1 calc PR F 1
H29B H 0.6942 0.2796 0.1146 0.062 Uiso 0.596(10) 1 calc PR F 1
C30 C 0.763(2) 0.2949(15) 0.2181(13) 0.054(7) Uani 0.596(10) 1 d PDU F 1
H30A H 0.7905 0.2633 0.2580 0.064 Uiso 0.596(10) 1 calc PR F 1
H30B H 0.8112 0.3271 0.2056 0.064 Uiso 0.596(10) 1 calc PR F 1
C31 C 0.686(4) 0.341(2) 0.239(2) 0.061(11) Uani 0.596(10) 1 d PDU F 1
H31A H 0.6309 0.3097 0.2381 0.073 Uiso 0.596(10) 1 calc PR F 1
H31B H 0.7050 0.3588 0.2880 0.073 Uiso 0.596(10) 1 calc PR F 1
C32 C 0.659(3) 0.407(2) 0.191(3) 0.067(11) Uani 0.596(10) 1 d PDU F 1
H32A H 0.7135 0.4362 0.1883 0.101 Uiso 0.596(10) 1 calc PR F 1
H32B H 0.6146 0.4373 0.2108 0.101 Uiso 0.596(10) 1 calc PR F 1
H32C H 0.6311 0.3900 0.1441 0.101 Uiso 0.596(10) 1 calc PR F 1
C33 C 0.8712(13) 0.2463(16) 0.1070(15) 0.070(6) Uani 0.596(10) 1 d PDU F 1
H33A H 0.9048 0.2671 0.1517 0.084 Uiso 0.596(10) 1 calc PR F 1
H33B H 0.9142 0.2129 0.0888 0.084 Uiso 0.596(10) 1 calc PR F 1
C34 C 0.8517(19) 0.3092(19) 0.0551(18) 0.084(9) Uani 0.596(10) 1 d PDU F 1
H34A H 0.8048 0.3415 0.0699 0.100 Uiso 0.596(10) 1 calc PR F 1
H34B H 0.8258 0.2891 0.0081 0.100 Uiso 0.596(10) 1 calc PR F 1
C35 C 0.939(2) 0.357(2) 0.0486(19) 0.093(11) Uani 0.596(10) 1 d PDU F 1
H35A H 0.9898 0.3241 0.0416 0.112 Uiso 0.596(10) 1 calc PR F 1
H35B H 0.9247 0.3890 0.0066 0.112 Uiso 0.596(10) 1 calc PR F 1
C36 C 0.9694(13) 0.4034(12) 0.1121(11) 0.105(8) Uani 0.596(10) 1 d PDU F 1
H36A H 0.9169 0.4304 0.1236 0.157 Uiso 0.596(10) 1 calc PR F 1
H36B H 1.0161 0.4382 0.1025 0.157 Uiso 0.596(10) 1 calc PR F 1
H36C H 0.9954 0.3720 0.1520 0.157 Uiso 0.596(10) 1 calc PR F 1
C37 C 0.8383(11) 0.1446(12) 0.1790(10) 0.066(5) Uani 0.596(10) 1 d PDU F 1
H37A H 0.8752 0.1716 0.2187 0.079 Uiso 0.596(10) 1 calc PR F 1
H37B H 0.8797 0.1130 0.1569 0.079 Uiso 0.596(10) 1 calc PR F 1
C38 C 0.7651(11) 0.0985(9) 0.2048(10) 0.056(5) Uani 0.596(10) 1 d PDU F 1
H38A H 0.7210 0.1309 0.2231 0.068 Uiso 0.596(10) 1 calc PR F 1
H38B H 0.7310 0.0695 0.1653 0.068 Uiso 0.596(10) 1 calc PR F 1
C39 C 0.8106(16) 0.0473(11) 0.2630(10) 0.072(6) Uani 0.596(10) 1 d PDU F 1
H39A H 0.7633 0.0147 0.2768 0.086 Uiso 0.596(10) 1 calc PR F 1
H39B H 0.8553 0.0161 0.2442 0.086 Uiso 0.596(10) 1 calc PR F 1
C40 C 0.8598(17) 0.0870(12) 0.3283(10) 0.071(7) Uani 0.596(10) 1 d PDU F 1
H40A H 0.9141 0.1119 0.3173 0.106 Uiso 0.596(10) 1 calc PR F 1
H40B H 0.8785 0.0514 0.3662 0.106 Uiso 0.596(10) 1 calc PR F 1
H40C H 0.8184 0.1232 0.3435 0.106 Uiso 0.596(10) 1 calc PR F 1
C29X C 0.719(3) 0.245(3) 0.155(2) 0.081(13) Uani 0.404(10) 1 d PDU F 2
H29C H 0.6600 0.2184 0.1489 0.097 Uiso 0.404(10) 1 calc PR F 2
H29D H 0.7087 0.2889 0.1235 0.097 Uiso 0.404(10) 1 calc PR F 2
C30X C 0.742(3) 0.273(2) 0.231(2) 0.053(10) Uani 0.404(10) 1 d PDU F 2
H30C H 0.7324 0.2327 0.2642 0.064 Uiso 0.404(10) 1 calc PR F 2
H30D H 0.8067 0.2883 0.2426 0.064 Uiso 0.404(10) 1 calc PR F 2
C31X C 0.678(5) 0.338(3) 0.240(4) 0.063(13) Uani 0.404(10) 1 d PDU F 2
H31C H 0.6141 0.3208 0.2294 0.076 Uiso 0.404(10) 1 calc PR F 2
H31D H 0.6910 0.3541 0.2898 0.076 Uiso 0.404(10) 1 calc PR F 2
C32X C 0.690(5) 0.403(3) 0.193(4) 0.077(17) Uani 0.404(10) 1 d PDU F 2
H32D H 0.7526 0.4219 0.2046 0.116 Uiso 0.404(10) 1 calc PR F 2
H32E H 0.6464 0.4415 0.1993 0.116 Uiso 0.404(10) 1 calc PR F 2
H32F H 0.6783 0.3870 0.1431 0.116 Uiso 0.404(10) 1 calc PR F 2
C33X C 0.881(2) 0.221(3) 0.129(3) 0.070(6) Uani 0.404(10) 1 d PDU F 2
H33C H 0.9194 0.1836 0.1116 0.084 Uiso 0.404(10) 1 calc PR F 2
H33D H 0.9101 0.2356 0.1777 0.084 Uiso 0.404(10) 1 calc PR F 2
C34X C 0.866(2) 0.288(2) 0.080(2) 0.065(11) Uani 0.404(10) 1 d PDU F 2
H34C H 0.8277 0.3249 0.0984 0.079 Uiso 0.404(10) 1 calc PR F 2
H34D H 0.8359 0.2729 0.0323 0.079 Uiso 0.404(10) 1 calc PR F 2
C35X C 0.9622(16) 0.3187(15) 0.0784(15) 0.057(8) Uani 0.404(10) 1 d PDU F 2
H35C H 0.9921 0.3329 0.1265 0.068 Uiso 0.404(10) 1 calc PR F 2
H35D H 1.0005 0.2808 0.0609 0.068 Uiso 0.404(10) 1 calc PR F 2
C36X C 0.954(3) 0.385(3) 0.030(3) 0.078(12) Uani 0.404(10) 1 d PDU F 2
H36D H 0.9283 0.3700 -0.0181 0.118 Uiso 0.404(10) 1 calc PR F 2
H36E H 1.0146 0.4068 0.0313 0.118 Uiso 0.404(10) 1 calc PR F 2
H36F H 0.9133 0.4213 0.0463 0.118 Uiso 0.404(10) 1 calc PR F 2
C37X C 0.792(2) 0.1234(19) 0.1821(16) 0.066(5) Uani 0.404(10) 1 d PDU F 2
H37C H 0.7320 0.1217 0.1980 0.079 Uiso 0.404(10) 1 calc PR F 2
H37D H 0.7959 0.0788 0.1536 0.079 Uiso 0.404(10) 1 calc PR F 2
C38X C 0.8655(16) 0.1170(13) 0.2475(11) 0.063(7) Uani 0.404(10) 1 d PDU F 2
H38C H 0.9258 0.1140 0.2322 0.076 Uiso 0.404(10) 1 calc PR F 2
H38D H 0.8651 0.1628 0.2752 0.076 Uiso 0.404(10) 1 calc PR F 2
C39X C 0.858(2) 0.0531(17) 0.2958(16) 0.056(9) Uani 0.404(10) 1 d PDU F 2
H39C H 0.8021 0.0593 0.3170 0.068 Uiso 0.404(10) 1 calc PR F 2
H39D H 0.8507 0.0074 0.2677 0.068 Uiso 0.404(10) 1 calc PR F 2
C40X C 0.9395(18) 0.0459(17) 0.3536(12) 0.082(9) Uani 0.404(10) 1 d PDU F 2
H40D H 0.9937 0.0336 0.3332 0.123 Uiso 0.404(10) 1 calc PR F 2
H40E H 0.9284 0.0069 0.3861 0.123 Uiso 0.404(10) 1 calc PR F 2
H40F H 0.9499 0.0924 0.3793 0.123 Uiso 0.404(10) 1 calc PR F 2
C21 C 0.7366(6) 0.1637(5) 0.0583(4) 0.056(3) Uani 1 1 d U . .
H21A H 0.6842 0.1349 0.0691 0.068 Uiso 1 1 calc R F 1
H21B H 0.7113 0.2048 0.0273 0.068 Uiso 1 1 calc R F 1
C22 C 0.7918(6) 0.1150(5) 0.0176(4) 0.055(3) Uani 1 1 d U F .
H22A H 0.8198 0.0744 0.0482 0.066 Uiso 1 1 calc R . .
H22B H 0.8417 0.1437 0.0026 0.066 Uiso 1 1 calc R . .
C23 C 0.7292(7) 0.0842(5) -0.0465(5) 0.062(3) Uani 1 1 d U . .
H23A H 0.6992 0.1253 -0.0752 0.075 Uiso 1 1 calc R F .
H23B H 0.6806 0.0546 -0.0307 0.075 Uiso 1 1 calc R . .
C24 C 0.7800(7) 0.0364(6) -0.0923(5) 0.071(3) Uani 1 1 d U F .
H24A H 0.8235 0.0667 -0.1125 0.107 Uiso 1 1 calc R . .
H24B H 0.7357 0.0145 -0.1305 0.107 Uiso 1 1 calc R . .
H24C H 0.8132 -0.0026 -0.0634 0.107 Uiso 1 1 calc R . .

loop_
_atom_site_aniso_label
_atom_site_aniso_U_11
_atom_site_aniso_U_22
_atom_site_aniso_U_33
_atom_site_aniso_U_23
_atom_site_aniso_U_13
_atom_site_aniso_U_12
B1 0.032(5) 0.038(5) 0.033(5) -0.005(4) 0.010(4) -0.004(4)
B2 0.035(5) 0.048(6) 0.050(6) 0.012(5) 0.006(5) -0.005(4)
B3 0.041(6) 0.043(6) 0.083(7) -0.016(5) 0.023(5) -0.009(5)
B4 0.045(6) 0.079(8) 0.039(5) -0.015(5) 0.017(5) -0.021(5)
B5 0.038(5) 0.051(6) 0.039(5) 0.009(5) 0.004(4) -0.003(5)
B6 0.034(5) 0.050(6) 0.036(5) -0.005(5) 0.008(4) 0.001(5)
C7 0.049(6) 0.041(6) 0.082(7) 0.009(5) 0.017(5) -0.010(5)
C8 0.053(6) 0.058(6) 0.067(6) -0.032(5) 0.024(5) -0.023(5)
B9 0.041(6) 0.074(8) 0.037(6) -0.002(5) 0.005(5) -0.016(5)
B10 0.035(5) 0.041(7) 0.047(6) -0.001(5) 0.013(4) 0.000(5)
B11 0.039(6) 0.068(7) 0.040(6) 0.012(5) 0.011(5) -0.006(5)
C1 0.037(5) 0.037(5) 0.032(5) -0.002(4) 0.008(4) 0.001(4)
C2 0.038(5) 0.040(5) 0.030(5) -0.004(4) 0.012(4) 0.000(4)
B21 0.033(5) 0.047(6) 0.035(5) -0.004(4) 0.011(4) -0.003(4)
B22 0.036(5) 0.050(6) 0.050(5) 0.008(5) 0.008(5) -0.008(5)
B23 0.035(6) 0.057(6) 0.094(8) -0.031(6) 0.026(5) -0.013(5)
B24 0.039(6) 0.129(10) 0.044(6) -0.018(6) 0.016(5) -0.032(6)
B25 0.036(6) 0.084(7) 0.071(7) 0.035(6) 0.013(5) 0.005(5)
B26 0.042(6) 0.050(6) 0.054(6) -0.002(5) 0.021(5) 0.001(5)
C27 0.039(6) 0.052(6) 0.081(7) 0.008(5) 0.014(5) -0.007(5)
C28 0.049(6) 0.101(7) 0.077(6) -0.037(6) 0.020(5) -0.029(5)
B29 0.038(6) 0.136(9) 0.064(7) 0.029(7) 0.005(5) -0.008(6)
B30 0.034(6) 0.072(9) 0.073(8) 0.013(6) 0.023(5) 0.008(6)
B31 0.034(6) 0.063(8) 0.046(6) -0.002(5) 0.010(5) -0.011(5)
C27X 0.049(6) 0.101(7) 0.077(6) -0.037(6) 0.020(5) -0.029(5)
C28X 0.038(6) 0.136(9) 0.064(7) 0.029(7) 0.005(5) -0.008(6)
B31X 0.039(6) 0.052(6) 0.081(7) 0.008(5) 0.014(5) -0.007(5)
N1 0.028(4) 0.041(4) 0.026(3) -0.001(3) 0.006(3) -0.001(3)
C3 0.028(4) 0.045(5) 0.028(4) -0.002(4) 0.005(4) 0.004(4)
C4 0.037(5) 0.046(5) 0.029(4) -0.002(4) 0.002(4) 0.004(4)
C5 0.042(5) 0.037(5) 0.040(5) 0.000(4) 0.007(4) 0.002(4)
C6 0.064(6) 0.041(6) 0.051(6) -0.006(4) 0.018(5) 0.003(5)
C9 0.029(5) 0.051(6) 0.035(5) -0.005(4) 0.006(4) -0.002(4)
C10 0.039(5) 0.050(6) 0.035(5) -0.001(4) 0.009(4) -0.004(4)
C11 0.053(6) 0.060(6) 0.045(5) -0.006(5) 0.011(5) -0.019(5)
C12 0.076(7) 0.057(7) 0.069(7) -0.002(5) 0.029(6) -0.021(6)
C13 0.038(5) 0.039(5) 0.031(4) 0.001(4) 0.010(4) 0.003(4)
C14 0.051(6) 0.052(6) 0.037(5) -0.002(4) 0.011(4) 0.011(5)
C15 0.053(6) 0.048(6) 0.065(6) 0.009(5) 0.012(5) 0.016(5)
C16 0.075(7) 0.071(7) 0.051(6) 0.018(5) 0.018(5) 0.019(6)
C17 0.039(5) 0.045(5) 0.029(4) -0.004(4) 0.009(4) 0.003(4)
C18 0.043(5) 0.037(5) 0.029(4) 0.000(4) 0.008(4) -0.001(4)
C19 0.055(6) 0.047(6) 0.034(5) -0.008(4) 0.011(4) -0.005(5)
C20 0.080(7) 0.054(6) 0.039(5) -0.010(5) 0.003(5) -0.017(6)
N2 0.052(5) 0.089(6) 0.051(5) -0.029(4) -0.008(4) 0.032(5)
C29 0.035(11) 0.063(14) 0.052(17) -0.025(12) -0.009(11) 0.006(11)
C30 0.054(17) 0.070(17) 0.039(13) -0.009(10) 0.014(9) 0.006(11)
C31 0.08(2) 0.07(2) 0.043(17) 0.000(13) 0.027(18) 0.018(18)
C32 0.07(3) 0.071(17) 0.070(17) 0.009(14) 0.040(16) 0.018(15)
C33 0.027(8) 0.12(2) 0.06(2) -0.027(11) -0.015(10) 0.034(12)
C34 0.051(15) 0.12(2) 0.08(2) -0.014(13) 0.005(14) 0.005(14)
C35 0.025(13) 0.15(4) 0.11(3) -0.05(2) 0.023(17) 0.004(19)
C36 0.077(15) 0.104(18) 0.14(2) -0.014(14) 0.024(14) -0.002(12)
C37 0.031(12) 0.105(13) 0.058(8) -0.010(8) -0.004(9) 0.031(10)
C38 0.053(12) 0.041(10) 0.064(12) -0.004(8) -0.018(9) -0.006(8)
C39 0.085(18) 0.064(13) 0.062(14) -0.003(10) 0.001(11) 0.001(12)
C40 0.079(15) 0.078(18) 0.051(13) 0.010(11) 0.002(12) 0.003(13)
C29X 0.08(2) 0.12(3) 0.05(2) 0.006(19) 0.03(2) 0.07(2)
C30X 0.030(18) 0.07(2) 0.057(19) -0.014(17) 0.014(14) 0.005(17)
C31X 0.05(3) 0.06(3) 0.07(3) -0.028(19) 0.00(2) 0.00(2)
C32X 0.08(4) 0.06(2) 0.11(3) -0.03(2) 0.05(3) 0.01(2)
C33X 0.027(8) 0.12(2) 0.06(2) -0.027(11) -0.015(10) 0.034(12)
C34X 0.028(15) 0.10(3) 0.06(3) -0.035(18) -0.016(17) 0.027(19)
C35X 0.028(13) 0.083(19) 0.050(17) -0.023(12) -0.017(11) 0.034(12)
C36X 0.06(3) 0.09(3) 0.08(2) -0.015(17) -0.01(2) 0.03(2)
C37X 0.031(12) 0.105(13) 0.058(8) -0.010(8) -0.004(9) 0.031(10)
C38X 0.077(17) 0.066(16) 0.045(13) 0.011(11) 0.008(11) -0.017(14)
C39X 0.06(2) 0.05(2) 0.06(2) 0.012(16) 0.011(16) -0.018(18)
C40X 0.08(2) 0.11(2) 0.057(16) 0.033(15) 0.005(13) -0.009(18)
C21 0.049(6) 0.072(7) 0.043(5) -0.018(5) -0.003(4) 0.015(5)
C22 0.053(6) 0.066(7) 0.045(5) -0.010(5) 0.006(5) 0.015(5)
C23 0.064(7) 0.071(7) 0.051(6) -0.017(5) 0.008(5) -0.003(6)
C24 0.095(8) 0.067(7) 0.053(6) -0.012(5) 0.016(6) 0.013(6)

loop_
_atom_type_symbol
_atom_type_description
_atom_type_scat_dispersion_real
_atom_type_scat_dispersion_imag
_atom_type_scat_source
C C 0.0033 0.0016 'International Tables Vol C Tables 4.2.6.8 and 6.1.1.4'
H H 0.0000 0.0000 'International Tables Vol C Tables 4.2.6.8 and 6.1.1.4'
B B 0.0013 0.0007 'International Tables Vol C Tables 4.2.6.8 and 6.1.1.4'
N N 0.0061 0.0033 'International Tables Vol C Tables 4.2.6.8 and 6.1.1.4'

loop_
_geom_angle_atom_site_label_1
_geom_angle_atom_site_label_2
_geom_angle_atom_site_label_3
_geom_angle
_geom_angle_publ_flag
C1 B1 B2 122.7(7) y
C1 B1 B4 122.2(7) y
B2 B1 B4 106.3(7) y
C1 B1 B3 122.4(7) y
B2 B1 B3 59.2(6) y
B4 B1 B3 59.0(6) y
C1 B1 B5 123.5(7) y
B2 B1 B5 106.4(6) y
B4 B1 B5 58.5(6) y
B3 B1 B5 105.2(7) y
C1 B1 B6 123.9(7) y
B2 B1 B6 58.6(5) y
B4 B1 B6 106.2(6) y
B3 B1 B6 105.3(7) y
B5 B1 B6 60.1(5) y
C7 B2 B3 59.8(6) y
C7 B2 B6 100.9(7) y
B3 B2 B6 108.9(7) y
C7 B2 B1 104.9(7) y
B3 B2 B1 60.6(6) y
B6 B2 B1 61.9(5) y
C7 B2 B11 55.0(6) y
B3 B2 B11 107.2(7) y
B6 B2 B11 59.5(6) y
B1 B2 B11 109.5(7) y
C7 B2 H2 127.1 n
B3 B2 H2 120.6 n
B6 B2 H2 122.8 n
B1 B2 H2 120.5 n
B11 B2 H2 122.5 n
C8 B3 C7 53.5(5) y
C8 B3 B4 59.3(6) y
C7 B3 B4 102.6(7) y
C8 B3 B2 102.1(7) y
C7 B3 B2 58.6(6) y
B4 B3 B2 108.3(7) y
C8 B3 B1 104.1(8) y
C7 B3 B1 103.7(7) y
B4 B3 B1 60.5(6) y
B2 B3 B1 60.2(5) y
C8 B3 H3 126.3 n
C7 B3 H3 126.5 n
B4 B3 H3 121.8 n
B2 B3 H3 122.4 n
B1 B3 H3 122.7 n
C8 B4 B3 58.9(6) y
C8 B4 B5 101.0(7) y
B3 B4 B5 108.9(7) y
C8 B4 B1 103.8(7) y
B3 B4 B1 60.5(6) y
B5 B4 B1 61.8(6) y
C8 B4 B9 54.5(6) y
B3 B4 B9 105.9(7) y
B5 B4 B9 59.9(6) y
B1 B4 B9 108.7(7) y
C8 B4 H4 127.7 n
B3 B4 H4 121.2 n
B5 B4 H4 122.4 n
B1 B4 H4 121.0 n
B9 B4 H4 123.1 n
B4 B5 B9 60.9(6) y
B4 B5 B10 112.0(8) y
B9 B5 B10 61.5(6) y
B4 B5 B1 59.7(5) y
B9 B5 B1 107.9(8) y
B10 B5 B1 110.4(7) y
B4 B5 B6 107.0(7) y
B9 B5 B6 105.7(7) y
B10 B5 B6 59.4(5) y
B1 B5 B6 60.0(5) y
B4 B5 H5 120.6 n
B9 B5 H5 122.2 n
B10 B5 H5 119.1 n
B1 B5 H5 121.2 n
B6 B5 H5 123.8 n
B2 B6 B11 61.2(6) y
B2 B6 B10 112.1(7) y
B11 B6 B10 62.5(6) y
B2 B6 B1 59.5(5) y
B11 B6 B1 108.8(7) y
B10 B6 B1 110.4(7) y
B2 B6 B5 106.9(7) y
B11 B6 B5 107.2(7) y
B10 B6 B5 59.4(5) y
B1 B6 B5 59.9(5) y
B2 B6 H6 120.9 n
B11 B6 H6 120.9 n
B10 B6 H6 118.9 n
B1 B6 H6 121.2 n
B5 B6 H6 123.5 n
C8 C7 B11 113.7(8) y
C8 C7 B2 111.7(7) y
B11 C7 B2 65.2(6) y
C8 C7 B3 62.5(6) y
B11 C7 B3 117.3(8) y
B2 C7 B3 61.6(6) y
C8 C7 H7 117(6) n
B11 C7 H7 122(6) n
B2 C7 H7 117(6) n
B3 C7 H7 111(6) n
C7 C8 B9 112.9(8) y
C7 C8 B3 64.0(6) y
B9 C8 B3 117.6(8) y
C7 C8 B4 113.1(8) y
B9 C8 B4 65.3(7) y
B3 C8 B4 61.8(6) y
C7 C8 H8 119(5) n
B9 C8 H8 117(5) n
B3 C8 H8 117(5) n
B4 C8 H8 119(5) n
C8 B9 B5 104.9(8) y
C8 B9 B4 60.2(6) y
B5 B9 B4 59.2(6) y
C8 B9 B10 107.0(8) y
B5 B9 B10 59.7(6) y
B4 B9 B10 109.1(7) y
C8 B9 H9 125(4) n
B5 B9 H9 122(4) n
B4 B9 H9 120(4) n
B10 B9 H9 121(4) n
B6 B10 B5 61.2(5) y
B6 B10 B9 105.0(7) y
B5 B10 B9 58.8(6) y
B6 B10 B11 58.1(6) y
B5 B10 B11 105.2(7) y
B9 B10 B11 100.7(8) y
B6 B10 H10 118(4) n
B5 B10 H10 119(3) n
B9 B10 H10 128(3) n
B11 B10 H10 126(3) n
B6 B10 H1 114(4) n
B5 B10 H1 115(4) n
B9 B10 H1 62(4) n
B11 B10 H1 62(4) n
H10 B10 H1 118(6) n
C7 B11 B6 104.5(7) y
C7 B11 B2 59.8(6) y
B6 B11 B2 59.3(6) y
C7 B11 B10 105.5(8) y
B6 B11 B10 59.4(6) y
B2 B11 B10 108.2(7) y
C7 B11 H11 122(4) n
B6 B11 H11 124(4) n
B2 B11 H11 118(4) n
B10 B11 H11 125(4) n
C2 C1 B1 177.9(8) y
C1 C2 B21 178.8(8) y
C2 B21 B24 123.3(7) y
C2 B21 B23 124.2(7) y
B24 B21 B23 58.9(6) y
C2 B21 B22 123.9(7) y
B24 B21 B22 105.3(7) y
B23 B21 B22 58.9(5) y
C2 B21 B25 122.1(7) y
B24 B21 B25 59.1(6) y
B23 B21 B25 105.7(7) y
B22 B21 B25 105.4(6) y
C2 B21 B26 122.3(7) y
B24 B21 B26 105.7(7) y
B23 B21 B26 105.7(7) y
B22 B21 B26 58.9(5) y
B25 B21 B26 59.0(5) y
C27 B22 B23 60.8(5) y
C27 B22 B31 57.1(6) y
B23 B22 B31 107.9(7) y
C27 B22 B26 104.1(7) y
B23 B22 B26 108.4(7) y
B31 B22 B26 59.3(5) y
C27 B22 B21 107.2(7) y
B23 B22 B21 60.3(5) y
B31 B22 B21 108.6(7) y
B26 B22 B21 61.0(5) y
C27 B22 H22 124.1 n
B23 B22 H22 120.8 n
B31 B22 H22 122.4 n
B26 B22 H22 122.7 n
B21 B22 H22 120.9 n
C28 B23 B24 59.8(6) y
C28 B23 B22 103.0(6) y
B24 B23 B22 108.1(7) y
C28 B23 C27 55.0(5) y
B24 B23 C27 104.3(7) y
B22 B23 C27 58.6(5) y
C28 B23 B21 106.0(7) y
B24 B23 B21 60.5(5) y
B22 B23 B21 60.8(5) y
C27 B23 B21 105.9(7) y
C28 B23 H23 125.2 n
B24 B23 H23 121.7 n
B22 B23 H23 122.6 n
C27 B23 H23 125.1 n
B21 B23 H23 121.5 n
C28 B24 B23 59.7(6) y
C28 B24 B25 103.3(7) y
B23 B24 B25 108.6(7) y
C28 B24 B29 55.8(6) y
B23 B24 B29 105.4(7) y
B25 B24 B29 58.7(6) y
C28 B24 B21 106.0(7) y
B23 B24 B21 60.6(5) y
B25 B24 B21 61.1(5) y
B29 B24 B21 106.8(7) y
C28 B24 H24 125.1 n
B23 B24 H24 121.3 n
B25 B24 H24 122.4 n
B29 B24 H24 124.3 n
B21 B24 H24 121.3 n
B29 B25 B24 60.7(6) y
B29 B25 B30 57.7(6) y
B24 B25 B30 108.0(8) y
B29 B25 B26 104.7(7) y
B24 B25 B26 107.6(7) y
B30 B25 B26 59.7(6) y
B29 B25 B21 107.3(8) y
B24 B25 B21 59.8(5) y
B30 B25 B21 108.9(7) y
B26 B25 B21 60.6(5) y
B29 B25 H25 123.6 n
B24 B25 H25 121.3 n
B30 B25 H25 122.0 n
B26 B25 H25 122.8 n
B21 B25 H25 121.1 n
B31 B26 B30 59.1(6) y
B31 B26 B22 60.1(5) y
B30 B26 B22 107.5(7) y
B31 B26 B25 107.0(7) y
B30 B26 B25 60.1(5) y
B22 B26 B25 107.4(7) y
B31 B26 B21 108.5(7) y
B30 B26 B21 109.0(7) y
B22 B26 B21 60.1(5) y
B25 B26 B21 60.4(5) y
B31 B26 H26 122.1 n
B30 B26 H26 121.8 n
B22 B26 H26 122.0 n
B25 B26 H26 122.2 n
B21 B26 H26 120.9 n
C28 C27 B31 110.1(8) y
C28 C27 B22 110.0(7) y
B31 C27 B22 62.7(6) y
C28 C27 B23 61.8(6) y
B31 C27 B23 112.3(7) y
B22 C27 B23 60.6(5) y
C28 C27 H21X 96(6) n
B31 C27 H21X 31(6) n
B22 C27 H21X 94(6) n
B23 C27 H21X 131(6) n
C28 C27 H27 113(5) n
B31 C27 H27 125(5) n
B22 C27 H27 126(5) n
B23 C27 H27 117(5) n
H21X C27 H27 111(8) n
C27 C28 B29 109.3(8) y
C27 C28 B23 63.2(6) y
B29 C28 B23 111.9(7) y
C27 C28 B24 111.4(7) y
B29 C28 B24 63.0(6) y
B23 C28 B24 60.5(6) y
C27 C28 H28 117(7) n
B29 C28 H28 125(7) n
B23 C28 H28 114(7) n
B24 C28 H28 119(7) n
C28 B29 B30 108.9(8) y
C28 B29 B25 109.1(7) y
B30 B29 B25 62.4(6) y
C28 B29 B24 61.3(6) y
B30 B29 B24 111.7(7) y
B25 B29 B24 60.6(6) y
C28 B29 H21 74(6) n
B30 B29 H21 55(6) n
B25 B29 H21 114(6) n
B24 B29 H21 126(6) n
C28 B29 H29 115(5) n
B30 B29 H29 128(5) n
B25 B29 H29 123(5) n
B24 B29 H29 114(5) n
H21 B29 H29 112(8) n
B29 B30 B31 105.5(8) y
B29 B30 B26 106.9(7) y
B31 B30 B26 59.9(6) y
B29 B30 B25 59.9(6) y
B31 B30 B25 107.8(7) y
B26 B30 B25 60.3(5) y
B29 B30 H30 125(5) n
B31 B30 H30 123(5) n
B26 B30 H30 119(5) n
B25 B30 H30 119(5) n
B29 B30 H21 51(6) n
B31 B30 H21 74(6) n
B26 B30 H21 121(5) n
B25 B30 H21 108(6) n
H30 B30 H21 116(7) n
C27 B31 B30 106.3(8) y
C27 B31 B26 107.4(7) y
B30 B31 B26 60.9(6) y
C27 B31 B22 60.2(6) y
B30 B31 B22 109.3(7) y
B26 B31 B22 60.5(5) y
C27 B31 H31 121(4) n
B30 B31 H31 125(4) n
B26 B31 H31 121(4) n
B22 B31 H31 118(4) n
C27 B31 H21X 61(10) n
B30 B31 H21X 79(10) n
B26 B31 H21X 134(10) n
B22 B31 H21X 120(10) n
H31 B31 H21X 100(10) n
C9 N1 C3 111.7(6) n
C9 N1 C13 109.1(6) n
C3 N1 C13 108.2(5) n
C9 N1 C17 107.9(5) n
C3 N1 C17 107.9(5) n
C13 N1 C17 112.0(6) n
C4 C3 N1 115.5(6) n
C4 C3 H3A 108.4 n
N1 C3 H3A 108.4 n
C4 C3 H3B 108.4 n
N1 C3 H3B 108.4 n
H3A C3 H3B 107.5 n
C5 C4 C3 110.4(6) n
C5 C4 H4A 109.6 n
C3 C4 H4A 109.6 n
C5 C4 H4B 109.6 n
C3 C4 H4B 109.6 n
H4A C4 H4B 108.1 n
C4 C5 C6 111.6(7) n
C4 C5 H5A 109.3 n
C6 C5 H5A 109.3 n
C4 C5 H5B 109.3 n
C6 C5 H5B 109.3 n
H5A C5 H5B 108.0 n
C5 C6 H6A 109.5 n
C5 C6 H6B 109.5 n
H6A C6 H6B 109.5 n
C5 C6 H6C 109.5 n
H6A C6 H6C 109.5 n
H6B C6 H6C 109.5 n
N1 C9 C10 116.0(6) n
N1 C9 H9A 108.3 n
C10 C9 H9A 108.3 n
N1 C9 H9B 108.3 n
C10 C9 H9B 108.3 n
H9A C9 H9B 107.4 n
C11 C10 C9 110.9(7) n
C11 C10 H10A 109.5 n
C9 C10 H10A 109.5 n
C11 C10 H10B 109.5 n
C9 C10 H10B 109.5 n
H10A C10 H10B 108.0 n
C10 C11 C12 111.5(7) n
C10 C11 H11A 109.3 n
C12 C11 H11A 109.3 n
C10 C11 H11B 109.3 n
C12 C11 H11B 109.3 n
H11A C11 H11B 108.0 n
C11 C12 H12A 109.5 n
C11 C12 H12B 109.5 n
H12A C12 H12B 109.5 n
C11 C12 H12C 109.5 n
H12A C12 H12C 109.5 n
H12B C12 H12C 109.5 n
C14 C13 N1 115.8(6) n
C14 C13 H13A 108.3 n
N1 C13 H13A 108.3 n
C14 C13 H13B 108.3 n
N1 C13 H13B 108.3 n
H13A C13 H13B 107.4 n
C13 C14 C15 110.4(7) n
C13 C14 H14A 109.6 n
C15 C14 H14A 109.6 n
C13 C14 H14B 109.6 n
C15 C14 H14B 109.6 n
H14A C14 H14B 108.1 n
C16 C15 C14 114.0(8) n
C16 C15 H15A 108.8 n
C14 C15 H15A 108.8 n
C16 C15 H15B 108.8 n
C14 C15 H15B 108.8 n
H15A C15 H15B 107.7 n
C15 C16 H16A 109.5 n
C15 C16 H16B 109.5 n
H16A C16 H16B 109.5 n
C15 C16 H16C 109.5 n
H16A C16 H16C 109.5 n
H16B C16 H16C 109.5 n
C18 C17 N1 116.0(6) y
C18 C17 H17A 108.3 n
N1 C17 H17A 108.3 n
C18 C17 H17B 108.3 n
N1 C17 H17B 108.3 n
H17A C17 H17B 107.4 n
C19 C18 C17 109.5(6) n
C19 C18 H18A 109.8 n
C17 C18 H18A 109.8 n
C19 C18 H18B 109.8 n
C17 C18 H18B 109.8 n
H18A C18 H18B 108.2 n
C20 C19 C18 112.5(7) n
C20 C19 H19A 109.1 n
C18 C19 H19A 109.1 n
C20 C19 H19B 109.1 n
C18 C19 H19B 109.1 n
H19A C19 H19B 107.8 n
C19 C20 H20A 109.5 n
C19 C20 H20B 109.5 n
H20A C20 H20B 109.5 n
C19 C20 H20C 109.5 n
H20A C20 H20C 109.5 n
H20B C20 H20C 109.5 n
C37 N2 C29 116.3(16) n
C37 N2 C21 117.7(11) n
C29 N2 C21 105.1(11) n
C37 N2 C33 102.6(11) n
C29 N2 C33 107.3(16) n
C21 N2 C33 107.1(12) n
N2 C29 C30 114.9(18) n
N2 C29 H29A 108.5 n
C30 C29 H29A 108.5 n
N2 C29 H29B 108.5 n
C30 C29 H29B 108.5 n
H29A C29 H29B 107.5 n
C31 C30 C29 108(2) n
C31 C30 H30A 110.1 n
C29 C30 H30A 110.1 n
C31 C30 H30B 110.1 n
C29 C30 H30B 110.1 n
H30A C30 H30B 108.4 n
C32 C31 C30 114(2) n
C32 C31 H31A 108.8 n
C30 C31 H31A 108.8 n
C32 C31 H31B 108.8 n
C30 C31 H31B 108.8 n
H31A C31 H31B 107.7 n
C34 C33 N2 121.5(16) n
C34 C33 H33A 107.0 n
N2 C33 H33A 107.0 n
C34 C33 H33B 107.0 n
N2 C33 H33B 107.0 n
H33A C33 H33B 106.7 n
C33 C34 C35 114(2) n
C33 C34 H34A 108.8 n
C35 C34 H34A 108.8 n
C33 C34 H34B 108.8 n
C35 C34 H34B 108.8 n
H34A C34 H34B 107.7 n
C36 C35 C34 112(3) n
C36 C35 H35A 109.1 n
C34 C35 H35A 109.1 n
C36 C35 H35B 109.1 n
C34 C35 H35B 109.1 n
H35A C35 H35B 107.9 n
N2 C37 C38 105.9(12) n
N2 C37 H37A 110.6 n
C38 C37 H37A 110.6 n
N2 C37 H37B 110.6 n
C38 C37 H37B 110.6 n
H37A C37 H37B 108.7 n
C39 C38 C37 109.2(14) n
C39 C38 H38A 109.8 n
C37 C38 H38A 109.8 n
C39 C38 H38B 109.8 n
C37 C38 H38B 109.8 n
H38A C38 H38B 108.3 n
C40 C39 C38 113.8(16) n
C40 C39 H39A 108.8 n
C38 C39 H39A 108.8 n
C40 C39 H39B 108.8 n
C38 C39 H39B 108.8 n
H39A C39 H39B 107.7 n
C30X C29X H29C 107.8 n
C30X C29X H29D 107.8 n
H29C C29X H29D 107.1 n
C31X C30X C29X 108(3) n
C31X C30X H30C 110.0 n
C29X C30X H30C 110.0 n
C31X C30X H30D 110.0 n
C29X C30X H30D 110.0 n
H30C C30X H30D 108.4 n
C32X C31X C30X 114(4) n
C32X C31X H31C 108.8 n
C30X C31X H31C 108.8 n
C32X C31X H31D 108.8 n
C30X C31X H31D 108.8 n
H31C C31X H31D 107.7 n
C31X C32X H32D 109.5 n
C31X C32X H32E 109.5 n
H32D C32X H32E 109.5 n
C31X C32X H32F 109.5 n
H32D C32X H32F 109.5 n
H32E C32X H32F 109.5 n
C34X C33X H33C 111.4 n
C34X C33X H33D 111.4 n
H33C C33X H33D 109.2 n
C33X C34X C35X 106(2) n
C33X C34X H34C 110.6 n
C35X C34X H34C 110.6 n
C33X C34X H34D 110.6 n
C35X C34X H34D 110.6 n
H34C C34X H34D 108.7 n
C36X C35X C34X 109(3) n
C36X C35X H35C 109.8 n
C34X C35X H35C 109.8 n
C36X C35X H35D 109.8 n
C34X C35X H35D 109.8 n
H35C C35X H35D 108.3 n
C35X C36X H36D 109.5 n
C35X C36X H36E 109.5 n
H36D C36X H36E 109.5 n
C35X C36X H36F 109.5 n
H36D C36X H36F 109.5 n
H36E C36X H36F 109.5 n
C38X C37X H37C 107.1 n
C38X C37X H37D 107.1 n
H37C C37X H37D 106.8 n
C39X C38X C37X 117(2) n
C39X C38X H38C 108.1 n
C37X C38X H38C 108.1 n
C39X C38X H38D 108.1 n
C37X C38X H38D 108.1 n
H38C C38X H38D 107.3 n
C40X C39X C38X 113(2) n
C40X C39X H39C 109.0 n
C38X C39X H39C 109.0 n
C40X C39X H39D 109.0 n
C38X C39X H39D 109.0 n
H39C C39X H39D 107.8 n
C39X C40X H40D 109.5 n
C39X C40X H40E 109.5 n
H40D C40X H40E 109.5 n
C39X C40X H40F 109.5 n
H40D C40X H40F 109.5 n
H40E C40X H40F 109.5 n
C22 C21 N2 115.7(7) n
C22 C21 H21A 108.3 n
N2 C21 H21A 108.3 n
C22 C21 H21B 108.3 n
N2 C21 H21B 108.3 n
H21A C21 H21B 107.4 n
C21 C22 C23 109.2(7) n
C21 C22 H22A 109.8 n
C23 C22 H22A 109.8 n
C21 C22 H22B 109.8 n
C23 C22 H22B 109.8 n
H22A C22 H22B 108.3 n
C22 C23 C24 112.8(8) n
C22 C23 H23A 109.0 n
C24 C23 H23A 109.0 n
C22 C23 H23B 109.0 n
C24 C23 H23B 109.0 n
H23A C23 H23B 107.8 n
C23 C24 H24A 109.5 n
C23 C24 H24B 109.5 n
H24A C24 H24B 109.5 n
C23 C24 H24C 109.5 n
H24A C24 H24C 109.5 n
H24B C24 H24C 109.5 n

loop_
_geom_bond_atom_site_label_1
_geom_bond_atom_site_label_2
_geom_bond_distance
_geom_bond_publ_flag
B1 C1 1.552(12) y
B1 B2 1.768(13) y
B1 B4 1.774(13) y
B1 B3 1.774(14) y
B1 B5 1.810(13) y
B1 B6 1.810(13) y
B2 C7 1.699(14) y
B2 B3 1.749(15) y
B2 B6 1.752(14) y
B2 B11 1.784(14) y
B2 H2 1.1200 n
B3 C8 1.696(14) y
B3 C7 1.720(14) y
B3 B4 1.747(16) y
B3 H3 1.1200 n
B4 C8 1.703(14) y
B4 B5 1.751(15) y
B4 B9 1.782(14) y
B4 H4 1.1200 n
B5 B9 1.764(15) y
B5 B10 1.782(13) y
B5 B6 1.813(13) y
B5 H5 1.1200 n
B6 B11 1.755(15) y
B6 B10 1.780(14) y
B6 H6 1.1200 n
C7 C8 1.539(13) y
C7 B11 1.610(15) y
C7 H7 0.98(10) n
C8 B9 1.597(15) y
C8 H8 0.94(8) n
B9 B10 1.813(15) y
B9 H9 1.08(7) n
B10 B11 1.833(15) y
B10 H10 1.15(7) n
B10 H1 1.21(10) n
B11 H11 1.07(7) n
C1 C2 1.215(10) y
C2 B21 1.553(12) y
B21 B24 1.770(13) y
B21 B23 1.773(14) y
B21 B22 1.782(12) y
B21 B25 1.793(13) y
B21 B26 1.798(12) y
B22 C27 1.712(13) y
B22 B23 1.747(13) y
B22 B31 1.754(13) y
B22 B26 1.761(13) y
B22 H22 1.1200 n
B23 C28 1.729(13) y
B23 B24 1.743(15) y
B23 C27 1.751(13) y
B23 H23 1.1200 n
B24 C28 1.730(14) y
B24 B25 1.757(15) y
B24 B29 1.758(14) y
B24 H24 1.1200 n
B25 B29 1.723(15) y
B25 B30 1.764(14) y
B25 B26 1.768(13) y
B25 H25 1.1200 n
B26 B31 1.740(14) y
B26 B30 1.757(14) y
B26 H26 1.1200 n
C27 C28 1.607(13) y
C27 B31 1.657(14) y
C27 H21X 1.45(15) n
C27 H27 0.98(9) n
C28 B29 1.631(14) y
C28 H28 1.15(15) n
B29 B30 1.683(15) y
B29 H21 1.37(14) n
B29 H29 1.20(10) n
B30 B31 1.726(14) y
B30 H30 0.97(8) n
B30 H21 1.44(14) n
B31 H31 1.08(8) n
B31 H21X 0.86(15) n
N1 C9 1.518(9) y
N1 C3 1.521(9) y
N1 C13 1.522(9) y
N1 C17 1.527(9) y
C3 C4 1.517(10) y
C3 H3A 0.9900 n
C3 H3B 0.9900 n
C4 C5 1.515(10) n
C4 H4A 0.9900 n
C4 H4B 0.9900 n
C5 C6 1.526(10) n
C5 H5A 0.9900 n
C5 H5B 0.9900 n
C6 H6A 0.9800 n
C6 H6B 0.9800 n
C6 H6C 0.9800 n
C9 C10 1.524(10) n
C9 H9A 0.9900 n
C9 H9B 0.9900 n
C10 C11 1.515(10) n
C10 H10A 0.9900 n
C10 H10B 0.9900 n
C11 C12 1.523(12) n
C11 H11A 0.9900 n
C11 H11B 0.9900 n
C12 H12A 0.9800 n
C12 H12B 0.9800 n
C12 H12C 0.9800 n
C13 C14 1.515(10) n
C13 H13A 0.9900 n
C13 H13B 0.9900 n
C14 C15 1.537(11) n
C14 H14A 0.9900 n
C14 H14B 0.9900 n
C15 C16 1.511(12) n
C15 H15A 0.9900 n
C15 H15B 0.9900 n
C16 H16A 0.9800 n
C16 H16B 0.9800 n
C16 H16C 0.9800 n
C17 C18 1.524(10) n
C17 H17A 0.9900 n
C17 H17B 0.9900 n
C18 C19 1.521(10) n
C18 H18A 0.9900 n
C18 H18B 0.9900 n
C19 C20 1.516(11) n
C19 H19A 0.9900 n
C19 H19B 0.9900 n
C20 H20A 0.9800 n
C20 H20B 0.9800 n
C20 H20C 0.9800 n
N2 C37 1.462(17) y
N2 C29 1.521(19) y
N2 C21 1.532(10) y
N2 C33 1.63(2) y
C29 C30 1.55(2) n
C29 H29A 0.9900 n
C29 H29B 0.9900 n
C30 C31 1.53(2) n
C30 H30A 0.9900 n
C30 H30B 0.9900 n
C31 C32 1.52(2) n
C31 H31A 0.9900 n
C31 H31B 0.9900 n
C32 H32A 0.9800 n
C32 H32B 0.9800 n
C32 H32C 0.9800 n
C33 C34 1.52(2) n
C33 H33A 0.9900 n
C33 H33B 0.9900 n
C34 C35 1.58(3) n
C34 H34A 0.9900 n
C34 H34B 0.9900 n
C35 C36 1.49(4) n
C35 H35A 0.9900 n
C35 H35B 0.9900 n
C36 H36A 0.9800 n
C36 H36B 0.9800 n
C36 H36C 0.9800 n
C37 C38 1.52(2) n
C37 H37A 0.9900 n
C37 H37B 0.9900 n
C38 C39 1.52(2) n
C38 H38A 0.9900 n
C38 H38B 0.9900 n
C39 C40 1.52(3) n
C39 H39A 0.9900 n
C39 H39B 0.9900 n
C40 H40A 0.9800 n
C40 H40B 0.9800 n
C40 H40C 0.9800 n
C29X C30X 1.54(3) n
C29X H29C 0.9900 n
C29X H29D 0.9900 n
C30X C31X 1.54(3) n
C30X H30C 0.9900 n
C30X H30D 0.9900 n
C31X C32X 1.53(4) n
C31X H31C 0.9900 n
C31X H31D 0.9900 n
C32X H32D 0.9800 n
C32X H32E 0.9800 n
C32X H32F 0.9800 n
C33X C34X 1.53(3) n
C33X H33C 0.9900 n
C33X H33D 0.9900 n
C34X C35X 1.54(3) n
C34X H34C 0.9900 n
C34X H34D 0.9900 n
C35X C36X 1.52(4) n
C35X H35C 0.9900 n
C35X H35D 0.9900 n
C36X H36D 0.9800 n
C36X H36E 0.9800 n
C36X H36F 0.9800 n
C37X C38X 1.52(3) n
C37X H37C 0.9900 n
C37X H37D 0.9900 n
C38X C39X 1.51(3) n
C38X H38C 0.9900 n
C38X H38D 0.9900 n
C39X C40X 1.50(3) n
C39X H39C 0.9900 n
C39X H39D 0.9900 n
C40X H40D 0.9800 n
C40X H40E 0.9800 n
C40X H40F 0.9800 n
C21 C22 1.515(11) n
C21 H21A 0.9900 n
C21 H21B 0.9900 n
C22 C23 1.516(11) n
C22 H22A 0.9900 n
C22 H22B 0.9900 n
C23 C24 1.529(12) n
C23 H23A 0.9900 n
C23 H23B 0.9900 n
C24 H24A 0.9800 n
C24 H24B 0.9800 n
C24 H24C 0.9800 n
